data_7238308
loop_
_publ_author_name
'Zhang, Ya-Nan'
'Wang, Yao-Yu'
'Hou, Lei'
'Liu, Ping'
'Liu, Jian-Qiang'
'Shi, Qi-Zhen'

_publ_section_title
;
 A series of metal--organic coordination polymers assembled with disulfide
 ligand involving in situ cleavage of S--S under co-ligand intervention
;
_journal_issue 11
_journal_name_full CrystEngComm
_journal_page_first 3840
_journal_paper_doi 10.1039/c005228k
_journal_volume 12
_journal_year 2010
_chemical_formula_moiety 'C46 H40 Cu2 N8 O12 S4'
_chemical_formula_sum 'C46 H40 Cu2 N8 O12 S4'
_chemical_formula_weight 1152.18
_space_group_IT_number 2
_space_group_name_Hall '-P 1'
_space_group_name_H-M_alt 'P -1'
_symmetry_cell_setting triclinic
_symmetry_space_group_name_H-M 'P -1'
_atom_sites_solution_hydrogens geom
_atom_sites_solution_primary direct
_atom_sites_solution_secondary difmap
_audit_creation_method SHELXL-97
_cell_angle_alpha 113.038(3)
_cell_angle_beta 92.382(3)
_cell_angle_gamma 112.130(2)
_cell_formula_units_Z 1
_cell_length_a 9.3823(12)
_cell_length_b 12.2541(16)
_cell_length_c 12.379(3)
_cell_measurement_reflns_used 2084
_cell_measurement_temperature 293(2)
_cell_measurement_theta_max 25.58
_cell_measurement_theta_min 2.37
_cell_volume 1183.0(4)
_computing_cell_refinement APEX2
_computing_data_collection 'APEX2 (Bruker, 2005)'
_computing_data_reduction APEX2
_computing_molecular_graphics APEX2
_computing_publication_material APEX2
_computing_structure_refinement 'SHELXL-97 (Sheldrick, 1997)'
_computing_structure_solution 'SHELXS-97 (Sheldrick, 1990)'
_diffrn_ambient_temperature 293(2)
_diffrn_measured_fraction_theta_full 0.980
_diffrn_measured_fraction_theta_max 0.980
_diffrn_measurement_device_type 'Bruker APEX SMART II'
_diffrn_measurement_method \w
_diffrn_radiation_monochromator graphite
_diffrn_radiation_source 'fine-focus sealed tube'
_diffrn_radiation_type MoK\a
_diffrn_radiation_wavelength 0.71073
_diffrn_reflns_av_R_equivalents 0.0177
_diffrn_reflns_av_sigmaI/netI 0.0400
_diffrn_reflns_limit_h_max 11
_diffrn_reflns_limit_h_min -11
_diffrn_reflns_limit_k_max 14
_diffrn_reflns_limit_k_min -14
_diffrn_reflns_limit_l_max 14
_diffrn_reflns_limit_l_min -11
_diffrn_reflns_number 5982
_diffrn_reflns_theta_full 25.20
_diffrn_reflns_theta_max 25.20
_diffrn_reflns_theta_min 2.00
_diffrn_standards_decay_% 0
_diffrn_standards_interval_time 0
_diffrn_standards_number 0
_exptl_absorpt_coefficient_mu 1.149
_exptl_absorpt_correction_T_max 0.8466
_exptl_absorpt_correction_T_min 0.7622
_exptl_absorpt_correction_type multi-scan
_exptl_absorpt_process_details 'SADABS (Bruker, 1997)'
_exptl_crystal_colour blue
_exptl_crystal_density_diffrn 1.617
_exptl_crystal_density_method 'not measured'
_exptl_crystal_description block
_exptl_crystal_F_000 590
_exptl_crystal_size_max 0.25
_exptl_crystal_size_mid 0.20
_exptl_crystal_size_min 0.15
_refine_diff_density_max 0.309
_refine_diff_density_min -0.267
_refine_diff_density_rms 0.069
_refine_ls_extinction_method none
_refine_ls_goodness_of_fit_ref 1.009
_refine_ls_hydrogen_treatment mixed
_refine_ls_matrix_type full
_refine_ls_number_parameters 336
_refine_ls_number_reflns 4174
_refine_ls_number_restraints 4
_refine_ls_restrained_S_all 1.009
_refine_ls_R_factor_all 0.0457
_refine_ls_R_factor_gt 0.0356
_refine_ls_shift/su_max 0.001
_refine_ls_shift/su_mean 0.000
_refine_ls_structure_factor_coef Fsqd
_refine_ls_weighting_details 'calc w=1/[\s^2^(Fo^2^)+(0.0688P)^2^+0.0000P] where P=(Fo^2^+2Fc^2^)/3'
_refine_ls_weighting_scheme calc
_refine_ls_wR_factor_gt 0.1022
_refine_ls_wR_factor_ref 0.1067
_reflns_number_gt 3236
_reflns_number_total 4174
_reflns_threshold_expression >2sigma(I)
_cod_data_source_file c005228k.txt
_cod_data_source_block xb2916
_cod_database_code 7238308

loop_
_symmetry_equiv_pos_as_xyz
'x, y, z'
'-x, -y, -z'

loop_
_atom_site_label
_atom_site_type_symbol
_atom_site_fract_x
_atom_site_fract_y
_atom_site_fract_z
_atom_site_U_iso_or_equiv
_atom_site_adp_type
_atom_site_occupancy
_atom_site_symmetry_multiplicity
_atom_site_calc_flag
_atom_site_refinement_flags
Cu1 Cu 0.20230(4) 0.16082(3) -0.07161(3) 0.03417(14) Uani 1 1 d .
S2 S -0.31303(9) 0.40404(9) 0.55390(7) 0.0488(2) Uani 1 1 d .
S1 S -0.22548(9) 0.52689(8) 0.47659(8) 0.0494(2) Uani 1 1 d .
O1 O 0.0420(3) 0.3487(2) -0.0165(2) 0.0600(6) Uani 1 1 d .
O2 O 0.0665(2) 0.2021(2) 0.03828(19) 0.0461(5) Uani 1 1 d .
O3 O -1.0235(3) -0.0909(2) 0.3194(2) 0.0576(6) Uani 1 1 d .
O4 O -1.0239(2) -0.00835(19) 0.18805(18) 0.0425(5) Uani 1 1 d .
O5 O 0.2184(3) 0.0284(2) 0.0150(2) 0.0542(6) Uani 1 1 d D
N2 N 0.3606(3) 0.1375(2) -0.1726(2) 0.0355(5) Uani 1 1 d .
N1 N 0.3962(3) 0.3225(2) 0.0393(2) 0.0343(5) Uani 1 1 d .
N4 N -0.5843(3) 0.2185(2) 0.5195(2) 0.0443(6) Uani 1 1 d .
N3 N -0.0828(3) 0.5205(2) 0.3038(2) 0.0444(6) Uani 1 1 d .
C13 C -0.0353(3) 0.3449(3) 0.1619(3) 0.0377(7) Uani 1 1 d .
C22 C -0.9632(3) -0.0071(3) 0.2839(3) 0.0401(7) Uani 1 1 d .
C17 C -0.5106(3) 0.2960(3) 0.4693(2) 0.0372(7) Uani 1 1 d .
C5 C 0.5275(3) 0.3419(3) -0.0069(2) 0.0339(6) Uani 1 1 d .
C6 C 0.5102(3) 0.2338(3) -0.1230(3) 0.0362(7) Uani 1 1 d .
C16 C -0.1492(3) 0.4444(3) 0.3571(3) 0.0395(7) Uani 1 1 d .
C1 C 0.4032(4) 0.4173(3) 0.1450(3) 0.0415(7) Uani 1 1 d .
H1 H 0.3146 0.4042 0.1783 0.050 Uiso 1 1 calc R
C20 C -0.8061(3) 0.1082(3) 0.3524(2) 0.0353(6) Uani 1 1 d .
C15 C -0.1587(4) 0.3195(3) 0.3219(3) 0.0478(8) Uani 1 1 d .
H15 H -0.2051 0.2700 0.3624 0.057 Uiso 1 1 calc R
C11 C 0.0274(3) 0.2959(3) 0.0511(3) 0.0421(7) Uani 1 1 d .
C14 C -0.0967(4) 0.2713(3) 0.2246(3) 0.0468(8) Uani 1 1 d .
H14 H -0.0958 0.1896 0.2008 0.056 Uiso 1 1 calc R
C19 C -0.7282(3) 0.1941(3) 0.3057(3) 0.0418(7) Uani 1 1 d .
H19 H -0.7770 0.1872 0.2349 0.050 Uiso 1 1 calc R
C21 C -0.7315(4) 0.1271(3) 0.4614(3) 0.0425(7) Uani 1 1 d .
H21 H -0.7864 0.0736 0.4962 0.051 Uiso 1 1 calc R
C4 C 0.6643(4) 0.4559(3) 0.0501(3) 0.0439(7) Uani 1 1 d .
H4 H 0.7528 0.4669 0.0168 0.053 Uiso 1 1 calc R
C3 C 0.6687(4) 0.5533(3) 0.1567(3) 0.0467(8) Uani 1 1 d .
H3 H 0.7593 0.6317 0.1952 0.056 Uiso 1 1 calc R
C18 C -0.5774(3) 0.2903(3) 0.3649(3) 0.0413(7) Uani 1 1 d .
H18 H -0.5227 0.3493 0.3352 0.050 Uiso 1 1 calc R
C2 C 0.5374(4) 0.5333(3) 0.2057(3) 0.0464(8) Uani 1 1 d .
H2 H 0.5391 0.5970 0.2787 0.056 Uiso 1 1 calc R
C7 C 0.6318(4) 0.2278(3) -0.1797(3) 0.0511(8) Uani 1 1 d .
H7 H 0.7337 0.2935 -0.1442 0.061 Uiso 1 1 calc R
C12 C -0.0297(3) 0.4689(3) 0.2067(3) 0.0445(7) Uani 1 1 d .
H12 H 0.0136 0.5199 0.1669 0.053 Uiso 1 1 calc R
C9 C 0.4509(4) 0.0259(3) -0.3401(3) 0.0505(8) Uani 1 1 d .
H9 H 0.4285 -0.0458 -0.4137 0.061 Uiso 1 1 calc R
C10 C 0.3335(4) 0.0366(3) -0.2794(3) 0.0420(7) Uani 1 1 d .
H10 H 0.2312 -0.0289 -0.3139 0.050 Uiso 1 1 calc R
C8 C 0.6011(4) 0.1230(4) -0.2901(3) 0.0579(9) Uani 1 1 d .
H8 H 0.6820 0.1185 -0.3300 0.070 Uiso 1 1 calc R
C23 C 0.3342(6) 0.0011(5) 0.0527(5) 0.1040(17) Uani 1 1 d .
H23A H 0.3525 -0.0604 -0.0155 0.156 Uiso 1 1 calc R
H23B H 0.3019 -0.0359 0.1079 0.156 Uiso 1 1 calc R
H23C H 0.4296 0.0805 0.0922 0.156 Uiso 1 1 calc R
O6 O 0.0964(4) 0.8134(2) 0.4585(3) 0.0744(8) Uani 1 1 d D
H6A H 0.068(6) 0.839(4) 0.413(3) 0.112 Uiso 1 1 d D
H6B H 0.066(5) 0.7320(12) 0.420(3) 0.112 Uiso 1 1 d D
H5A H 0.129(3) -0.031(4) -0.002(6) 0.18(3) Uiso 1 1 d D

loop_
_atom_site_aniso_label
_atom_site_aniso_U_11
_atom_site_aniso_U_22
_atom_site_aniso_U_33
_atom_site_aniso_U_23
_atom_site_aniso_U_13
_atom_site_aniso_U_12
Cu1 0.0296(2) 0.0327(2) 0.0319(2) 0.01175(16) 0.00859(15) 0.00744(15)
S2 0.0345(4) 0.0569(5) 0.0340(4) 0.0090(4) 0.0013(3) 0.0110(4)
S1 0.0404(5) 0.0364(4) 0.0488(5) 0.0027(4) 0.0121(4) 0.0105(4)
O1 0.0668(16) 0.0599(15) 0.0622(16) 0.0358(13) 0.0321(13) 0.0248(13)
O2 0.0449(12) 0.0397(12) 0.0507(13) 0.0184(10) 0.0232(10) 0.0155(10)
O3 0.0525(14) 0.0485(14) 0.0610(15) 0.0322(12) -0.0003(12) 0.0034(11)
O4 0.0337(11) 0.0409(12) 0.0386(12) 0.0169(10) 0.0010(9) 0.0032(9)
O5 0.0477(14) 0.0533(15) 0.0599(15) 0.0324(13) 0.0109(12) 0.0123(12)
N2 0.0363(13) 0.0343(13) 0.0317(13) 0.0143(11) 0.0077(10) 0.0110(11)
N1 0.0351(13) 0.0339(13) 0.0302(13) 0.0136(11) 0.0077(10) 0.0116(11)
N4 0.0464(15) 0.0427(15) 0.0331(14) 0.0119(12) 0.0015(12) 0.0141(13)
N3 0.0386(14) 0.0325(14) 0.0551(17) 0.0155(13) 0.0128(13) 0.0118(12)
C13 0.0296(15) 0.0340(16) 0.0413(17) 0.0141(13) 0.0088(13) 0.0079(12)
C22 0.0367(17) 0.0339(16) 0.0383(17) 0.0101(14) 0.0056(14) 0.0102(13)
C17 0.0340(15) 0.0343(16) 0.0321(15) 0.0066(13) 0.0051(13) 0.0122(13)
C5 0.0313(15) 0.0375(16) 0.0324(15) 0.0182(13) 0.0071(12) 0.0112(13)
C6 0.0375(16) 0.0366(16) 0.0393(16) 0.0216(14) 0.0121(13) 0.0151(13)
C16 0.0291(15) 0.0383(17) 0.0354(16) 0.0063(13) 0.0037(12) 0.0095(13)
C1 0.0429(17) 0.0434(18) 0.0313(16) 0.0132(14) 0.0097(13) 0.0147(15)
C20 0.0333(15) 0.0334(15) 0.0310(15) 0.0092(13) 0.0042(12) 0.0114(13)
C15 0.056(2) 0.0380(18) 0.0456(18) 0.0165(15) 0.0211(16) 0.0165(16)
C11 0.0297(16) 0.0353(17) 0.0447(18) 0.0132(14) 0.0084(13) 0.0020(13)
C14 0.0526(19) 0.0370(17) 0.0500(19) 0.0187(15) 0.0203(16) 0.0178(15)
C19 0.0365(16) 0.0469(18) 0.0336(16) 0.0147(14) 0.0023(13) 0.0133(14)
C21 0.0458(18) 0.0355(16) 0.0354(16) 0.0140(14) 0.0044(14) 0.0087(14)
C4 0.0330(16) 0.0456(18) 0.0482(19) 0.0240(16) 0.0080(14) 0.0086(14)
C3 0.0395(18) 0.0385(18) 0.0461(19) 0.0179(15) -0.0056(15) 0.0032(14)
C18 0.0367(16) 0.0435(17) 0.0350(16) 0.0171(14) 0.0067(13) 0.0086(14)
C2 0.055(2) 0.0399(18) 0.0325(16) 0.0108(14) 0.0028(15) 0.0147(15)
C7 0.0413(18) 0.053(2) 0.058(2) 0.0244(18) 0.0190(16) 0.0178(16)
C12 0.0367(17) 0.0401(18) 0.055(2) 0.0235(16) 0.0132(15) 0.0116(14)
C9 0.065(2) 0.055(2) 0.0394(18) 0.0174(16) 0.0204(17) 0.0353(19)
C10 0.0458(18) 0.0394(17) 0.0337(16) 0.0114(14) 0.0101(14) 0.0157(14)
C8 0.057(2) 0.066(2) 0.067(2) 0.033(2) 0.0344(19) 0.036(2)
C23 0.087(3) 0.105(4) 0.104(4) 0.019(3) 0.003(3) 0.056(3)
O6 0.0781(19) 0.0435(15) 0.080(2) 0.0195(14) -0.0109(16) 0.0147(14)

loop_
_atom_type_symbol
_atom_type_description
_atom_type_scat_dispersion_real
_atom_type_scat_dispersion_imag
_atom_type_scat_source
C C 0.0033 0.0016 'International Tables Vol C Tables 4.2.6.8 and 6.1.1.4'
Cu Cu 0.3201 1.2651 'International Tables Vol C Tables 4.2.6.8 and 6.1.1.4'
N N 0.0061 0.0033 'International Tables Vol C Tables 4.2.6.8 and 6.1.1.4'
O O 0.0106 0.0060 'International Tables Vol C Tables 4.2.6.8 and 6.1.1.4'
S S 0.1246 0.1234 'International Tables Vol C Tables 4.2.6.8 and 6.1.1.4'
H H 0.0000 0.0000 'International Tables Vol C Tables 4.2.6.8 and 6.1.1.4'

loop_
_geom_angle_atom_site_label_1
_geom_angle_atom_site_label_2
_geom_angle_atom_site_label_3
_geom_angle
_geom_angle_site_symmetry_1
_geom_angle_site_symmetry_3
O4 Cu1 O2 90.79(9) 2_455 .
O4 Cu1 N2 95.31(9) 2_455 .
O2 Cu1 N2 173.81(9) . .
O4 Cu1 N1 175.43(8) 2_455 .
O2 Cu1 N1 92.94(9) . .
N2 Cu1 N1 80.92(9) . .
O4 Cu1 O5 86.53(9) 2_455 .
O2 Cu1 O5 85.71(9) . .
N2 Cu1 O5 95.68(9) . .
N1 Cu1 O5 96.38(9) . .
C17 S2 S1 105.53(10) . .
C16 S1 S2 105.40(11) . .
C11 O2 Cu1 120.32(19) . .
C22 O4 Cu1 121.37(18) . 2_455
C23 O5 Cu1 136.2(3) . .
C23 O5 H5A 113(4) . .
Cu1 O5 H5A 108(5) . .
C10 N2 C6 118.5(3) . .
C10 N2 Cu1 126.6(2) . .
C6 N2 Cu1 114.83(19) . .
C1 N1 C5 118.2(2) . .
C1 N1 Cu1 126.9(2) . .
C5 N1 Cu1 114.46(18) . .
C17 N4 C21 116.8(2) . .
C16 N3 C12 117.0(3) . .
C12 C13 C14 117.1(3) . .
C12 C13 C11 119.8(3) . .
C14 C13 C11 123.0(3) . .
O3 C22 O4 124.7(3) . .
O3 C22 C20 120.9(3) . .
O4 C22 C20 114.4(2) . .
N4 C17 C18 124.2(3) . .
N4 C17 S2 110.5(2) . .
C18 C17 S2 125.2(2) . .
N1 C5 C4 121.9(3) . .
N1 C5 C6 114.9(2) . .
C4 C5 C6 123.3(3) . .
N2 C6 C7 121.1(3) . .
N2 C6 C5 114.5(2) . .
C7 C6 C5 124.4(3) . .
N3 C16 C15 124.1(3) . .
N3 C16 S1 109.7(2) . .
C15 C16 S1 126.1(2) . .
N1 C1 C2 122.2(3) . .
N1 C1 H1 118.9 . .
C2 C1 H1 118.9 . .
C19 C20 C21 117.9(3) . .
C19 C20 C22 121.2(3) . .
C21 C20 C22 120.8(3) . .
C14 C15 C16 117.4(3) . .
C14 C15 H15 121.3 . .
C16 C15 H15 121.3 . .
O1 C11 O2 125.3(3) . .
O1 C11 C13 119.3(3) . .
O2 C11 C13 115.3(3) . .
C15 C14 C13 120.0(3) . .
C15 C14 H14 120.0 . .
C13 C14 H14 120.0 . .
C20 C19 C18 119.6(3) . .
C20 C19 H19 120.2 . .
C18 C19 H19 120.2 . .
N4 C21 C20 123.5(3) . .
N4 C21 H21 118.3 . .
C20 C21 H21 118.3 . .
C3 C4 C5 119.4(3) . .
C3 C4 H4 120.3 . .
C5 C4 H4 120.3 . .
C4 C3 C2 119.2(3) . .
C4 C3 H3 120.4 . .
C2 C3 H3 120.4 . .
C17 C18 C19 117.8(3) . .
C17 C18 H18 121.1 . .
C19 C18 H18 121.1 . .
C3 C2 C1 119.2(3) . .
C3 C2 H2 120.4 . .
C1 C2 H2 120.4 . .
C6 C7 C8 119.4(3) . .
C6 C7 H7 120.3 . .
C8 C7 H7 120.3 . .
N3 C12 C13 124.1(3) . .
N3 C12 H12 118.0 . .
C13 C12 H12 118.0 . .
C8 C9 C10 118.7(3) . .
C8 C9 H9 120.7 . .
C10 C9 H9 120.7 . .
N2 C10 C9 122.7(3) . .
N2 C10 H10 118.7 . .
C9 C10 H10 118.7 . .
C9 C8 C7 119.6(3) . .
C9 C8 H8 120.2 . .
C7 C8 H8 120.2 . .
O5 C23 H23A 109.5 . .
O5 C23 H23B 109.5 . .
H23A C23 H23B 109.5 . .
O5 C23 H23C 109.5 . .
H23A C23 H23C 109.5 . .
H23B C23 H23C 109.5 . .
H6A O6 H6B 108(2) . .

loop_
_geom_bond_atom_site_label_1
_geom_bond_atom_site_label_2
_geom_bond_distance
_geom_bond_site_symmetry_2
Cu1 O4 1.9251(19) 2_455
Cu1 O2 1.955(2) .
Cu1 N2 2.012(2) .
Cu1 N1 2.017(2) .
Cu1 O5 2.310(2) .
S2 C17 1.786(3) .
S2 S1 2.0293(13) .
S1 C16 1.785(3) .
O1 C11 1.227(4) .
O2 C11 1.289(4) .
O3 C22 1.227(3) .
O4 C22 1.287(3) .
O4 Cu1 1.9251(19) 2_455
O5 C23 1.366(5) .
O5 H5A 0.83(5) .
N2 C10 1.340(4) .
N2 C6 1.361(4) .
N1 C1 1.346(4) .
N1 C5 1.358(4) .
N4 C17 1.330(4) .
N4 C21 1.342(4) .
N3 C16 1.330(4) .
N3 C12 1.336(4) .
C13 C12 1.378(4) .
C13 C14 1.394(4) .
C13 C11 1.508(4) .
C22 C20 1.508(4) .
C17 C18 1.378(4) .
C5 C4 1.378(4) .
C5 C6 1.474(4) .
C6 C7 1.375(4) .
C16 C15 1.383(4) .
C1 C2 1.381(4) .
C1 H1 0.9300 .
C20 C19 1.381(4) .
C20 C21 1.386(4) .
C15 C14 1.378(4) .
C15 H15 0.9300 .
C14 H14 0.9300 .
C19 C18 1.383(4) .
C19 H19 0.9300 .
C21 H21 0.9300 .
C4 C3 1.377(5) .
C4 H4 0.9300 .
C3 C2 1.377(4) .
C3 H3 0.9300 .
C18 H18 0.9300 .
C2 H2 0.9300 .
C7 C8 1.384(5) .
C7 H7 0.9300 .
C12 H12 0.9300 .
C9 C8 1.368(5) .
C9 C10 1.377(4) .
C9 H9 0.9300 .
C10 H10 0.9300 .
C8 H8 0.9300 .
C23 H23A 0.9600 .
C23 H23B 0.9600 .
C23 H23C 0.9600 .
O6 H6A 0.82(5) .
O6 H6B 0.839(10) .

loop_
_geom_torsion_atom_site_label_1
_geom_torsion_atom_site_label_2
_geom_torsion_atom_site_label_3
_geom_torsion_atom_site_label_4
_geom_torsion
_geom_torsion_site_symmetry_1
C17 S2 S1 C16 -86.62(14) .
O4 Cu1 O2 C11 -104.2(2) 2_455
N2 Cu1 O2 C11 66.1(9) .
N1 Cu1 O2 C11 73.2(2) .
O5 Cu1 O2 C11 169.3(2) .
O4 Cu1 O5 C23 130.4(4) 2_455
O2 Cu1 O5 C23 -138.5(4) .
N2 Cu1 O5 C23 35.4(4) .
N1 Cu1 O5 C23 -46.0(4) .
O4 Cu1 N2 C10 -5.1(2) 2_455
O2 Cu1 N2 C10 -175.4(7) .
N1 Cu1 N2 C10 177.5(3) .
O5 Cu1 N2 C10 81.9(2) .
O4 Cu1 N2 C6 177.03(19) 2_455
O2 Cu1 N2 C6 6.8(9) .
N1 Cu1 N2 C6 -0.37(18) .
O5 Cu1 N2 C6 -95.95(19) .
O4 Cu1 N1 C1 141.6(11) 2_455
O2 Cu1 N1 C1 -3.0(2) .
N2 Cu1 N1 C1 176.2(3) .
O5 Cu1 N1 C1 -89.0(2) .
O4 Cu1 N1 C5 -30.3(12) 2_455
O2 Cu1 N1 C5 -174.98(19) .
N2 Cu1 N1 C5 4.25(19) .
O5 Cu1 N1 C5 99.0(2) .
Cu1 O4 C22 O3 -11.2(4) 2_455
Cu1 O4 C22 C20 168.29(18) 2_455
C21 N4 C17 C18 2.0(5) .
C21 N4 C17 S2 -176.4(2) .
S1 S2 C17 N4 -174.26(19) .
S1 S2 C17 C18 7.4(3) .
C1 N1 C5 C4 -1.3(4) .
Cu1 N1 C5 C4 171.4(2) .
C1 N1 C5 C6 -179.8(2) .
Cu1 N1 C5 C6 -7.2(3) .
C10 N2 C6 C7 -0.8(4) .
Cu1 N2 C6 C7 177.3(2) .
C10 N2 C6 C5 178.7(2) .
Cu1 N2 C6 C5 -3.3(3) .
N1 C5 C6 N2 6.9(4) .
C4 C5 C6 N2 -171.6(3) .
N1 C5 C6 C7 -173.7(3) .
C4 C5 C6 C7 7.8(5) .
C12 N3 C16 C15 3.6(4) .
C12 N3 C16 S1 -175.4(2) .
S2 S1 C16 N3 -177.39(18) .
S2 S1 C16 C15 3.7(3) .
C5 N1 C1 C2 1.3(4) .
Cu1 N1 C1 C2 -170.4(2) .
O3 C22 C20 C19 171.9(3) .
O4 C22 C20 C19 -7.6(4) .
O3 C22 C20 C21 -4.6(4) .
O4 C22 C20 C21 175.8(3) .
N3 C16 C15 C14 -0.8(5) .
S1 C16 C15 C14 178.0(2) .
Cu1 O2 C11 O1 14.9(4) .
Cu1 O2 C11 C13 -162.69(18) .
C12 C13 C11 O1 -19.9(4) .
C14 C13 C11 O1 161.6(3) .
C12 C13 C11 O2 157.9(3) .
C14 C13 C11 O2 -20.6(4) .
C16 C15 C14 C13 -3.3(5) .
C12 C13 C14 C15 4.5(5) .
C11 C13 C14 C15 -177.0(3) .
C21 C20 C19 C18 3.4(4) .
C22 C20 C19 C18 -173.3(3) .
C17 N4 C21 C20 1.9(5) .
C19 C20 C21 N4 -4.6(5) .
C22 C20 C21 N4 172.1(3) .
N1 C5 C4 C3 -0.2(4) .
C6 C5 C4 C3 178.3(3) .
C5 C4 C3 C2 1.7(5) .
N4 C17 C18 C19 -2.9(5) .
S2 C17 C18 C19 175.2(2) .
C20 C19 C18 C17 0.1(4) .
C4 C3 C2 C1 -1.7(5) .
N1 C1 C2 C3 0.2(5) .
N2 C6 C7 C8 1.0(5) .
C5 C6 C7 C8 -178.4(3) .
C16 N3 C12 C13 -2.2(4) .
C14 C13 C12 N3 -1.7(5) .
C11 C13 C12 N3 179.7(3) .
C6 N2 C10 C9 0.6(4) .
Cu1 N2 C10 C9 -177.2(2) .
C8 C9 C10 N2 -0.7(5) .
C10 C9 C8 C7 1.0(5) .
C6 C7 C8 C9 -1.1(5) .
